data_4034747
loop_
_publ_author_name
'Xu, Wei'
'Zhao, Jidong'
'Li, Xiangdong'
'Liu, Yuanhong'

_publ_section_title
;
 Selective [5 + 1] and [5 + 2] Cycloaddition of Ynamides or Propargyl
 Esters with Benzo[ d]isoxazoles via Gold Catalysis.
;
_journal_issue 24
_journal_name_full 'The Journal of organic chemistry'
_journal_page_first 15470
_journal_page_last 15485
_journal_paper_doi 10.1021/acs.joc.8b02935
_journal_volume 83
_journal_year 2018
_chemical_formula_sum 'C32 H27 N O6'
_chemical_formula_weight 521.54
_space_group_crystal_system monoclinic
_space_group_IT_number 14
_space_group_name_Hall '-P 2yn'
_space_group_name_H-M_alt 'P 1 21/n 1'
_atom_sites_solution_hydrogens geom
_audit_creation_method SHELXL-2013
_cell_angle_alpha 90
_cell_angle_beta 92.282(3)
_cell_angle_gamma 90
_cell_formula_units_Z 4
_cell_length_a 10.3430(12)
_cell_length_b 14.8904(13)
_cell_length_c 17.0572(19)
_cell_measurement_reflns_used 4470
_cell_measurement_temperature 296(2)
_cell_measurement_theta_max 46.790
_cell_measurement_theta_min 4.527
_cell_volume 2624.9(5)
_computing_cell_refinement 'Bruker SAINT'
_computing_data_collection 'Bruker APEX2'
_computing_data_reduction 'Bruker SAINT'
_computing_molecular_graphics 'Bruker SHELXTL'
_computing_publication_material 'Bruker SHELXTL'
_computing_structure_refinement 'SHELXL-2013 (Sheldrick, 2013)'
_computing_structure_solution 'SHELXS-97 (Sheldrick 2008)'
_diffrn_ambient_temperature 296(2)
_diffrn_measured_fraction_theta_full 0.933
_diffrn_measured_fraction_theta_max 0.960
_diffrn_measurement_device_type 'Bruker APEX-II CCD'
_diffrn_measurement_method '\f and \w scans'
_diffrn_radiation_type MoK\a
_diffrn_radiation_wavelength 0.71073
_diffrn_reflns_av_R_equivalents 0.0763
_diffrn_reflns_av_unetI/netI 0.0641
_diffrn_reflns_Laue_measured_fraction_full 0.933
_diffrn_reflns_Laue_measured_fraction_max 0.960
_diffrn_reflns_limit_h_max 12
_diffrn_reflns_limit_h_min -12
_diffrn_reflns_limit_k_max 15
_diffrn_reflns_limit_k_min -16
_diffrn_reflns_limit_l_max 20
_diffrn_reflns_limit_l_min -20
_diffrn_reflns_number 17760
_diffrn_reflns_point_group_measured_fraction_full 0.933
_diffrn_reflns_point_group_measured_fraction_max 0.960
_diffrn_reflns_theta_full 25.242
_diffrn_reflns_theta_max 24.997
_diffrn_reflns_theta_min 2.345
_exptl_absorpt_coefficient_mu 0.091
_exptl_absorpt_correction_T_max 0.7456
_exptl_absorpt_correction_T_min 0.4653
_exptl_absorpt_correction_type multi-scan
_exptl_absorpt_process_details sadabs
_exptl_crystal_colour colorless
_exptl_crystal_density_diffrn 1.320
_exptl_crystal_description prismatic
_exptl_crystal_F_000 1096
_exptl_crystal_size_max 0.200
_exptl_crystal_size_mid 0.170
_exptl_crystal_size_min 0.120
_refine_diff_density_max 0.279
_refine_diff_density_min -0.287
_refine_diff_density_rms 0.065
_refine_ls_extinction_coef 0.021(4)
_refine_ls_extinction_expression Fc^*^=kFc[1+0.001xFc^2^\l^3^/sin(2\q)]^-1/4^
_refine_ls_extinction_method SHELXL
_refine_ls_goodness_of_fit_ref 1.051
_refine_ls_hydrogen_treatment constr
_refine_ls_matrix_type full
_refine_ls_number_parameters 356
_refine_ls_number_reflns 4438
_refine_ls_number_restraints 0
_refine_ls_restrained_S_all 1.051
_refine_ls_R_factor_all 0.1171
_refine_ls_R_factor_gt 0.0794
_refine_ls_shift/su_max 0.000
_refine_ls_shift/su_mean 0.000
_refine_ls_structure_factor_coef Fsqd
_refine_ls_weighting_details 'w=1/[\s^2^(Fo^2^)+(0.1323P)^2^+0.4705P] where P=(Fo^2^+2Fc^2^)/3'
_refine_ls_weighting_scheme calc
_refine_ls_wR_factor_gt 0.1976
_refine_ls_wR_factor_ref 0.2354
_reflns_Friedel_coverage 0.000
_reflns_number_gt 2821
_reflns_number_total 4438
_reflns_threshold_expression 'I > 2\s(I)'
_cod_data_source_file jo8b02935_si_008.cif
_cod_data_source_block mo_d8v18454_0m
_cod_original_sg_symbol_H-M 'P 21/n'
_cod_database_code 4034747
_shelx_space_group_comment
; 
The symmetry employed for this shelxl refinement is uniquely defined 
by the following loop, which should always be used as a source of 
symmetry information in preference to the above space-group names. 
They are only intended as comments. 
;
_shelx_estimated_absorpt_t_min 0.982
_shelx_estimated_absorpt_t_max 0.989
_shelxl_version_number 2013-4

loop_
_space_group_symop_operation_xyz
'x, y, z'
'-x+1/2, y+1/2, -z+1/2'
'-x, -y, -z'
'x-1/2, -y-1/2, z-1/2'

loop_
_atom_site_label
_atom_site_type_symbol
_atom_site_fract_x
_atom_site_fract_y
_atom_site_fract_z
_atom_site_U_iso_or_equiv
_atom_site_adp_type
_atom_site_occupancy
_atom_site_site_symmetry_order
_atom_site_calc_flag
_atom_site_refinement_flags_posn
_atom_site_refinement_flags_adp
O1 O 0.3244(2) 0.44666(15) 0.49066(12) 0.0637(7) Uani 1 1 d . .
O2 O 0.2705(2) 0.27226(15) 0.48011(12) 0.0592(6) Uani 1 1 d . .
O3 O 0.0634(3) 0.3110(2) 0.45720(17) 0.0891(9) Uani 1 1 d . .
O4 O 0.5219(3) 0.01583(18) 0.20507(15) 0.0832(9) Uani 1 1 d . .
O5 O 0.4724(3) -0.10055(16) 0.32218(13) 0.0726(8) Uani 1 1 d . .
O6 O 0.3642(3) -0.04632(16) 0.45117(14) 0.0731(8) Uani 1 1 d . .
N1 N 0.3620(3) 0.45803(19) 0.35139(14) 0.0572(7) Uani 1 1 d . .
C1 C 0.3306(3) 0.5380(2) 0.49777(18) 0.0544(8) Uani 1 1 d . .
C2 C 0.3091(4) 0.5770(3) 0.5694(2) 0.0692(10) Uani 1 1 d . .
H2 H 0.2862 0.5420 0.6118 0.083 Uiso 1 1 calc R U
C3 C 0.3218(4) 0.6682(3) 0.5772(2) 0.0757(11) Uani 1 1 d . .
H3 H 0.3079 0.6948 0.6254 0.091 Uiso 1 1 calc R U
C4 C 0.3550(4) 0.7212(3) 0.5147(2) 0.0730(11) Uani 1 1 d . .
H4 H 0.3617 0.7831 0.5207 0.088 Uiso 1 1 calc R U
C5 C 0.3779(4) 0.6823(2) 0.4440(2) 0.0671(10) Uani 1 1 d . .
H5 H 0.4010 0.7181 0.4021 0.081 Uiso 1 1 calc R U
C6 C 0.3671(3) 0.5896(2) 0.43389(18) 0.0529(8) Uani 1 1 d . .
C7 C 0.3943(3) 0.5409(2) 0.36173(18) 0.0524(8) Uani 1 1 d . .
C8 C 0.2902(3) 0.4168(2) 0.41262(18) 0.0579(9) Uani 1 1 d . .
H8 H 0.1979 0.4286 0.4021 0.069 Uiso 1 1 calc R U
C9 C 0.3114(3) 0.3159(2) 0.41286(17) 0.0520(8) Uani 1 1 d . .
C10 C 0.3698(3) 0.2693(2) 0.35830(18) 0.0547(8) Uani 1 1 d . .
H10 H 0.4006 0.3036 0.3175 0.066 Uiso 1 1 calc R U
C11 C 0.3939(3) 0.1722(2) 0.35161(18) 0.0536(8) Uani 1 1 d . .
C12 C 0.4455(3) 0.1416(2) 0.2825(2) 0.0622(9) Uani 1 1 d . .
H12 H 0.4635 0.1824 0.2431 0.075 Uiso 1 1 calc R U
C13 C 0.4704(3) 0.0510(2) 0.2713(2) 0.0604(9) Uani 1 1 d . .
C14 C 0.4435(3) -0.0113(2) 0.32888(19) 0.0577(9) Uani 1 1 d . .
C15 C 0.3903(3) 0.0195(2) 0.39792(19) 0.0551(8) Uani 1 1 d . .
C16 C 0.3677(3) 0.1096(2) 0.40958(18) 0.0554(8) Uani 1 1 d . .
H16 H 0.3345 0.1288 0.4566 0.067 Uiso 1 1 calc R U
C17 C 0.5251(4) 0.0697(3) 0.1375(2) 0.0841(12) Uani 1 1 d . .
H17A H 0.5453 0.0331 0.0933 0.126 Uiso 1 1 calc R U
H17B H 0.5901 0.1153 0.1451 0.126 Uiso 1 1 calc R U
H17C H 0.4422 0.0975 0.1281 0.126 Uiso 1 1 calc R U
C18 C 0.4019(5) -0.1492(3) 0.2627(2) 0.0827(12) Uani 1 1 d . .
H18A H 0.4411 -0.1402 0.2133 0.124 Uiso 1 1 calc R U
H18B H 0.3141 -0.1282 0.2594 0.124 Uiso 1 1 calc R U
H18C H 0.4030 -0.2120 0.2755 0.124 Uiso 1 1 calc R U
C19 C 0.2975(5) -0.0195(3) 0.5184(2) 0.0844(13) Uani 1 1 d . .
H19A H 0.2155 0.0061 0.5023 0.127 Uiso 1 1 calc R U
H19B H 0.3480 0.0244 0.5472 0.127 Uiso 1 1 calc R U
H19C H 0.2839 -0.0708 0.5511 0.127 Uiso 1 1 calc R U
C20 C 0.4625(3) 0.5854(2) 0.29731(18) 0.0541(8) Uani 1 1 d . .
C21 C 0.5835(3) 0.6247(2) 0.3094(2) 0.0642(9) Uani 1 1 d . .
H21 H 0.6215 0.6279 0.3597 0.077 Uiso 1 1 calc R U
C22 C 0.6472(4) 0.6590(3) 0.2461(2) 0.0739(11) Uani 1 1 d . .
H22 H 0.7291 0.6840 0.2541 0.089 Uiso 1 1 calc R U
C23 C 0.5914(4) 0.6568(3) 0.1717(2) 0.0749(11) Uani 1 1 d . .
H23 H 0.6354 0.6799 0.1297 0.090 Uiso 1 1 calc R U
C24 C 0.4696(4) 0.6201(3) 0.1598(2) 0.0707(10) Uani 1 1 d . .
H24 H 0.4305 0.6198 0.1097 0.085 Uiso 1 1 calc R U
C25 C 0.4059(3) 0.5840(2) 0.22188(19) 0.0603(9) Uani 1 1 d . .
H25 H 0.3245 0.5586 0.2133 0.072 Uiso 1 1 calc R U
C26 C 0.1444(4) 0.2716(2) 0.4965(2) 0.0619(9) Uani 1 1 d . .
C27 C 0.1201(4) 0.2156(2) 0.5656(2) 0.0658(10) Uani 1 1 d . .
C28 C 0.2206(4) 0.1829(3) 0.6145(2) 0.0703(11) Uani 1 1 d . .
H28 H 0.3059 0.1959 0.6036 0.084 Uiso 1 1 calc R U
C29 C 0.1936(5) 0.1313(3) 0.6793(2) 0.0861(13) Uani 1 1 d . .
H29 H 0.2607 0.1099 0.7121 0.103 Uiso 1 1 calc R U
C30 C 0.0687(6) 0.1121(3) 0.6947(3) 0.1005(16) Uani 1 1 d . .
H30 H 0.0508 0.0777 0.7385 0.121 Uiso 1 1 calc R U
C31 C -0.0313(5) 0.1425(3) 0.6467(3) 0.1024(17) Uani 1 1 d . .
H31 H -0.1162 0.1279 0.6575 0.123 Uiso 1 1 calc R U
C32 C -0.0058(4) 0.1952(3) 0.5822(2) 0.0847(12) Uani 1 1 d . .
H32 H -0.0737 0.2167 0.5500 0.102 Uiso 1 1 calc R U

loop_
_atom_site_aniso_label
_atom_site_aniso_U_11
_atom_site_aniso_U_22
_atom_site_aniso_U_33
_atom_site_aniso_U_23
_atom_site_aniso_U_13
_atom_site_aniso_U_12
O1 0.0874(18) 0.0494(16) 0.0548(14) 0.0006(10) 0.0111(12) -0.0003(11)
O2 0.0637(15) 0.0512(15) 0.0643(14) 0.0067(10) 0.0217(11) -0.0019(10)
O3 0.0658(18) 0.108(3) 0.094(2) 0.0152(17) 0.0067(15) -0.0070(15)
O4 0.110(2) 0.0651(19) 0.0769(17) -0.0033(13) 0.0382(15) 0.0137(14)
O5 0.0938(19) 0.0541(17) 0.0689(15) -0.0086(11) -0.0082(13) 0.0222(13)
O6 0.105(2) 0.0504(16) 0.0649(15) 0.0078(11) 0.0131(14) 0.0113(13)
N1 0.0704(19) 0.0483(18) 0.0533(16) 0.0031(12) 0.0084(13) -0.0022(13)
C1 0.056(2) 0.045(2) 0.062(2) -0.0017(15) 0.0050(15) 0.0051(14)
C2 0.086(3) 0.061(3) 0.061(2) -0.0035(17) 0.0157(18) 0.0092(18)
C3 0.091(3) 0.068(3) 0.068(2) -0.015(2) 0.004(2) 0.017(2)
C4 0.090(3) 0.046(2) 0.084(3) -0.0124(19) 0.007(2) 0.0082(18)
C5 0.078(3) 0.049(2) 0.074(2) 0.0027(17) 0.0056(19) 0.0040(16)
C6 0.0524(19) 0.048(2) 0.0590(19) -0.0014(15) 0.0062(15) 0.0054(14)
C7 0.0547(19) 0.045(2) 0.0572(19) 0.0053(14) 0.0029(14) 0.0034(14)
C8 0.067(2) 0.054(2) 0.0529(19) -0.0003(15) 0.0104(16) -0.0015(15)
C9 0.0548(19) 0.046(2) 0.0557(19) 0.0035(14) 0.0130(15) -0.0041(14)
C10 0.057(2) 0.050(2) 0.0571(18) 0.0032(15) 0.0105(15) -0.0032(14)
C11 0.0507(19) 0.049(2) 0.061(2) -0.0038(15) 0.0056(15) -0.0021(14)
C12 0.068(2) 0.056(2) 0.064(2) 0.0016(16) 0.0170(17) 0.0004(16)
C13 0.059(2) 0.055(2) 0.068(2) -0.0056(16) 0.0152(16) 0.0053(15)
C14 0.061(2) 0.048(2) 0.064(2) -0.0058(15) 0.0006(16) 0.0086(15)
C15 0.058(2) 0.047(2) 0.0595(19) 0.0010(15) -0.0016(15) 0.0032(14)
C16 0.057(2) 0.055(2) 0.0552(19) -0.0011(15) 0.0062(15) 0.0047(15)
C17 0.100(3) 0.084(3) 0.071(2) -0.005(2) 0.030(2) 0.002(2)
C18 0.106(3) 0.056(3) 0.086(3) -0.0096(19) -0.004(2) 0.004(2)
C19 0.117(4) 0.063(3) 0.075(3) 0.0119(19) 0.026(2) 0.014(2)
C20 0.062(2) 0.044(2) 0.0569(19) 0.0039(14) 0.0087(15) 0.0006(14)
C21 0.062(2) 0.062(2) 0.070(2) 0.0028(17) 0.0025(17) -0.0066(16)
C22 0.064(2) 0.073(3) 0.085(3) 0.004(2) 0.012(2) -0.0163(18)
C23 0.082(3) 0.071(3) 0.073(3) 0.0099(19) 0.023(2) -0.010(2)
C24 0.084(3) 0.067(3) 0.061(2) 0.0113(17) 0.0017(19) -0.0091(19)
C25 0.059(2) 0.060(2) 0.061(2) 0.0056(16) 0.0034(16) -0.0043(16)
C26 0.063(2) 0.060(2) 0.064(2) -0.0096(17) 0.0154(18) -0.0095(17)
C27 0.077(3) 0.055(2) 0.068(2) -0.0144(17) 0.0328(19) -0.0130(17)
C28 0.089(3) 0.059(3) 0.065(2) -0.0018(17) 0.023(2) -0.0134(19)
C29 0.124(4) 0.066(3) 0.071(2) 0.002(2) 0.025(2) -0.013(2)
C30 0.139(5) 0.077(3) 0.089(3) -0.005(2) 0.045(3) -0.026(3)
C31 0.096(4) 0.097(4) 0.118(4) -0.014(3) 0.057(3) -0.037(3)
C32 0.081(3) 0.086(3) 0.089(3) -0.007(2) 0.033(2) -0.014(2)

loop_
_atom_type_symbol
_atom_type_description
_atom_type_scat_dispersion_real
_atom_type_scat_dispersion_imag
_atom_type_scat_source
C C 0.0033 0.0016 'International Tables Vol C Tables 4.2.6.8 and 6.1.1.4'
H H 0.0000 0.0000 'International Tables Vol C Tables 4.2.6.8 and 6.1.1.4'
N N 0.0061 0.0033 'International Tables Vol C Tables 4.2.6.8 and 6.1.1.4'
O O 0.0106 0.0060 'International Tables Vol C Tables 4.2.6.8 and 6.1.1.4'

loop_
_geom_angle_atom_site_label_1
_geom_angle_atom_site_label_2
_geom_angle_atom_site_label_3
_geom_angle
C1 O1 C8 113.6(2)
C26 O2 C9 120.1(3)
C13 O4 C17 118.7(3)
C14 O5 C18 116.5(3)
C15 O6 C19 116.7(3)
C7 N1 C8 116.5(3)
O1 C1 C2 119.3(3)
O1 C1 C6 119.4(3)
C2 C1 C6 121.2(3)
C3 C2 C1 118.9(3)
C3 C2 H2 120.5
C1 C2 H2 120.5
C2 C3 C4 121.2(3)
C2 C3 H3 119.4
C4 C3 H3 119.4
C5 C4 C3 119.7(4)
C5 C4 H4 120.1
C3 C4 H4 120.1
C4 C5 C6 120.8(3)
C4 C5 H5 119.6
C6 C5 H5 119.6
C5 C6 C1 118.1(3)
C5 C6 C7 125.2(3)
C1 C6 C7 116.7(3)
N1 C7 C6 122.1(3)
N1 C7 C20 117.0(3)
C6 C7 C20 120.9(3)
O1 C8 N1 115.1(3)
O1 C8 C9 105.9(3)
N1 C8 C9 110.2(3)
O1 C8 H8 108.5
N1 C8 H8 108.5
C9 C8 H8 108.5
C10 C9 O2 119.6(3)
C10 C9 C8 125.9(3)
O2 C9 C8 114.4(3)
C9 C10 C11 130.7(3)
C9 C10 H10 114.6
C11 C10 H10 114.6
C12 C11 C16 118.3(3)
C12 C11 C10 117.4(3)
C16 C11 C10 124.3(3)
C13 C12 C11 121.0(3)
C13 C12 H12 119.5
C11 C12 H12 119.5
O4 C13 C14 115.1(3)
O4 C13 C12 124.4(3)
C14 C13 C12 120.6(3)
O5 C14 C13 122.7(3)
O5 C14 C15 119.0(3)
C13 C14 C15 118.3(3)
O6 C15 C16 124.2(3)
O6 C15 C14 114.7(3)
C16 C15 C14 121.1(3)
C15 C16 C11 120.7(3)
C15 C16 H16 119.7
C11 C16 H16 119.7
O4 C17 H17A 109.5
O4 C17 H17B 109.5
H17A C17 H17B 109.5
O4 C17 H17C 109.5
H17A C17 H17C 109.5
H17B C17 H17C 109.5
O5 C18 H18A 109.5
O5 C18 H18B 109.5
H18A C18 H18B 109.5
O5 C18 H18C 109.5
H18A C18 H18C 109.5
H18B C18 H18C 109.5
O6 C19 H19A 109.5
O6 C19 H19B 109.5
H19A C19 H19B 109.5
O6 C19 H19C 109.5
H19A C19 H19C 109.5
H19B C19 H19C 109.5
C21 C20 C25 119.1(3)
C21 C20 C7 121.9(3)
C25 C20 C7 118.9(3)
C22 C21 C20 119.5(3)
C22 C21 H21 120.2
C20 C21 H21 120.2
C23 C22 C21 121.1(4)
C23 C22 H22 119.4
C21 C22 H22 119.4
C22 C23 C24 119.5(3)
C22 C23 H23 120.2
C24 C23 H23 120.2
C25 C24 C23 120.1(3)
C25 C24 H24 119.9
C23 C24 H24 119.9
C24 C25 C20 120.5(3)
C24 C25 H25 119.7
C20 C25 H25 119.7
O3 C26 O2 122.6(3)
O3 C26 C27 125.7(3)
O2 C26 C27 111.6(3)
C32 C27 C28 119.2(4)
C32 C27 C26 118.8(4)
C28 C27 C26 121.9(3)
C29 C28 C27 120.2(4)
C29 C28 H28 119.9
C27 C28 H28 119.9
C30 C29 C28 119.7(5)
C30 C29 H29 120.2
C28 C29 H29 120.2
C29 C30 C31 121.0(4)
C29 C30 H30 119.5
C31 C30 H30 119.5
C30 C31 C32 119.9(4)
C30 C31 H31 120.0
C32 C31 H31 120.0
C27 C32 C31 120.0(5)
C27 C32 H32 120.0
C31 C32 H32 120.0

loop_
_geom_bond_atom_site_label_1
_geom_bond_atom_site_label_2
_geom_bond_distance
O1 C1 1.367(4)
O1 C8 1.434(4)
O2 C26 1.345(4)
O2 C9 1.399(4)
O3 C26 1.205(4)
O4 C13 1.371(4)
O4 C17 1.405(5)
O5 C14 1.368(4)
O5 C18 1.423(4)
O6 C15 1.370(4)
O6 C19 1.418(4)
N1 C7 1.289(4)
N1 C8 1.443(4)
C1 C2 1.380(5)
C1 C6 1.397(4)
C2 C3 1.369(5)
C2 H2 0.9300
C3 C4 1.380(5)
C3 H3 0.9300
C4 C5 1.367(5)
C4 H4 0.9300
C5 C6 1.394(5)
C5 H5 0.9300
C6 C7 1.465(4)
C7 C20 1.485(4)
C8 C9 1.518(5)
C8 H8 0.9800
C9 C10 1.326(4)
C10 C11 1.472(4)
C10 H10 0.9300
C11 C12 1.390(5)
C11 C16 1.394(4)
C12 C13 1.389(5)
C12 H12 0.9300
C13 C14 1.387(5)
C14 C15 1.397(5)
C15 C16 1.377(5)
C16 H16 0.9300
C17 H17A 0.9600
C17 H17B 0.9600
C17 H17C 0.9600
C18 H18A 0.9600
C18 H18B 0.9600
C18 H18C 0.9600
C19 H19A 0.9600
C19 H19B 0.9600
C19 H19C 0.9600
C20 C21 1.390(5)
C20 C25 1.392(4)
C21 C22 1.385(5)
C21 H21 0.9300
C22 C23 1.373(5)
C22 H22 0.9300
C23 C24 1.381(5)
C23 H23 0.9300
C24 C25 1.379(5)
C24 H24 0.9300
C25 H25 0.9300
C26 C27 1.473(5)
C27 C32 1.377(5)
C27 C28 1.394(6)
C28 C29 1.383(5)
C28 H28 0.9300
C29 C30 1.360(7)
C29 H29 0.9300
C30 C31 1.370(7)
C30 H30 0.9300
C31 C32 1.386(6)
C31 H31 0.9300
C32 H32 0.9300

loop_
_geom_hbond_atom_site_label_D
_geom_hbond_atom_site_label_H
_geom_hbond_atom_site_label_A
_geom_hbond_distance_DH
_geom_hbond_distance_HA
_geom_hbond_distance_DA
_geom_hbond_angle_DHA
C16 H16 O2 0.93 2.28 2.902(4) 124.1
C8 H8 O3 0.98 2.45 2.950(4) 111.5
C8 H8 O3 0.98 2.45 2.950(4) 111.5
C16 H16 O2 0.93 2.28 2.902(4) 124.1

loop_
_geom_torsion_atom_site_label_1
_geom_torsion_atom_site_label_2
_geom_torsion_atom_site_label_3
_geom_torsion_atom_site_label_4
_geom_torsion
C8 O1 C1 C2 153.4(3)
C8 O1 C1 C6 -30.9(4)
O1 C1 C2 C3 176.8(3)
C6 C1 C2 C3 1.1(6)
C1 C2 C3 C4 0.4(6)
C2 C3 C4 C5 -1.2(6)
C3 C4 C5 C6 0.6(6)
C4 C5 C6 C1 0.8(5)
C4 C5 C6 C7 -177.5(3)
O1 C1 C6 C5 -177.3(3)
C2 C1 C6 C5 -1.6(5)
O1 C1 C6 C7 1.1(4)
C2 C1 C6 C7 176.8(3)
C8 N1 C7 C6 3.7(4)
C8 N1 C7 C20 -177.0(3)
C5 C6 C7 N1 -168.0(3)
C1 C6 C7 N1 13.6(5)
C5 C6 C7 C20 12.8(5)
C1 C6 C7 C20 -165.5(3)
C1 O1 C8 N1 48.2(4)
C1 O1 C8 C9 170.2(2)
C7 N1 C8 O1 -34.6(4)
C7 N1 C8 C9 -154.3(3)
C26 O2 C9 C10 -119.2(3)
C26 O2 C9 C8 64.3(4)
O1 C8 C9 C10 -135.0(3)
N1 C8 C9 C10 -9.9(5)
O1 C8 C9 O2 41.2(3)
N1 C8 C9 O2 166.3(3)
O2 C9 C10 C11 5.1(5)
C8 C9 C10 C11 -178.9(3)
C9 C10 C11 C12 172.9(3)
C9 C10 C11 C16 -6.6(6)
C16 C11 C12 C13 -0.1(5)
C10 C11 C12 C13 -179.6(3)
C17 O4 C13 C14 165.9(3)
C17 O4 C13 C12 -14.2(6)
C11 C12 C13 O4 -179.5(3)
C11 C12 C13 C14 0.4(5)
C18 O5 C14 C13 -67.0(5)
C18 O5 C14 C15 116.0(4)
O4 C13 C14 O5 3.3(5)
C12 C13 C14 O5 -176.6(3)
O4 C13 C14 C15 -179.7(3)
C12 C13 C14 C15 0.4(5)
C19 O6 C15 C16 6.8(5)
C19 O6 C15 C14 -173.5(3)
O5 C14 C15 O6 -4.1(4)
C13 C14 C15 O6 178.8(3)
O5 C14 C15 C16 175.6(3)
C13 C14 C15 C16 -1.5(5)
O6 C15 C16 C11 -178.4(3)
C14 C15 C16 C11 1.9(5)
C12 C11 C16 C15 -1.1(5)
C10 C11 C16 C15 178.4(3)
N1 C7 C20 C21 -122.9(4)
C6 C7 C20 C21 56.3(5)
N1 C7 C20 C25 54.2(4)
C6 C7 C20 C25 -126.6(3)
C25 C20 C21 C22 -2.1(5)
C7 C20 C21 C22 175.0(3)
C20 C21 C22 C23 1.6(6)
C21 C22 C23 C24 0.3(6)
C22 C23 C24 C25 -1.6(6)
C23 C24 C25 C20 1.0(6)
C21 C20 C25 C24 0.8(5)
C7 C20 C25 C24 -176.3(3)
C9 O2 C26 O3 -3.4(5)
C9 O2 C26 C27 174.9(3)
O3 C26 C27 C32 9.3(6)
O2 C26 C27 C32 -168.9(3)
O3 C26 C27 C28 -170.5(4)
O2 C26 C27 C28 11.3(5)
C32 C27 C28 C29 -0.5(6)
C26 C27 C28 C29 179.3(3)
C27 C28 C29 C30 0.4(6)
C28 C29 C30 C31 0.4(7)
C29 C30 C31 C32 -1.2(8)
C28 C27 C32 C31 -0.2(6)
C26 C27 C32 C31 180.0(4)
C30 C31 C32 C27 1.1(7)
